data_4334986
loop_
_publ_author_name
'James H. Wright'
'Christos E. Kefalidis'
'Fook S. Tham'
'Laurent Maron'
'Vincent Lavallo'

_publ_section_title
;
 Click-Like Reactions with the Inert HCB11Cl11- Anion Lead to
 Carborane-Fused Heterocycles with Unusual Aromatic Character
;
_journal_name_full 'Inorganic Chemistry'
_journal_page_first 6223
_journal_page_last 6229
_journal_paper_doi 10.1021/ic400786a
_journal_volume 52
_journal_year 2013
_chemical_formula_sum 'C11 H15.3 B11 Cl10 Cs N3 O1.15'
_chemical_formula_weight 814.32
_chemical_name_systematic
; 
 ? 
;
_space_group_IT_number 14
_symmetry_cell_setting monoclinic
_symmetry_space_group_name_Hall '-P 2ybc'
_symmetry_space_group_name_H-M 'P 1 21/c 1'
_atom_sites_solution_hydrogens geom
_atom_sites_solution_primary direct
_atom_sites_solution_secondary difmap
_audit_creation_method SHELXL-97
_cell_angle_alpha 90.00
_cell_angle_beta 99.2690(10)
_cell_angle_gamma 90.00
_cell_formula_units_Z 4
_cell_length_a 10.1064(3)
_cell_length_b 16.4179(5)
_cell_length_c 17.9612(5)
_cell_measurement_reflns_used 9770
_cell_measurement_temperature 100(2)
_cell_measurement_theta_max 31.28
_cell_measurement_theta_min 2.39
_cell_volume 2941.31(15)
_computing_cell_refinement 'Bruker SAINT'
_computing_data_collection 'Bruker APEX2'
_computing_data_reduction 'Bruker SAINT'
_computing_molecular_graphics 'Bruker SHELXTL'
_computing_publication_material 'Bruker SHELXTL'
_computing_structure_refinement 'SHELXL-97 (Sheldrick, 2008)'
_computing_structure_solution 'SHELXS-97 (Sheldrick, 2008)'
_diffrn_ambient_temperature 100(2)
_diffrn_measured_fraction_theta_full 0.999
_diffrn_measured_fraction_theta_max 0.999
_diffrn_measurement_device_type 'Bruker APEX-II CCD'
_diffrn_measurement_method '\f and \w scans'
_diffrn_radiation_monochromator graphite
_diffrn_radiation_source 'fine-focus sealed tube'
_diffrn_radiation_type MoK\a
_diffrn_radiation_wavelength 0.71073
_diffrn_reflns_av_R_equivalents 0.0320
_diffrn_reflns_av_sigmaI/netI 0.0148
_diffrn_reflns_limit_h_max 14
_diffrn_reflns_limit_h_min -14
_diffrn_reflns_limit_k_max 22
_diffrn_reflns_limit_k_min -22
_diffrn_reflns_limit_l_max 24
_diffrn_reflns_limit_l_min -24
_diffrn_reflns_number 90474
_diffrn_reflns_theta_full 29.57
_diffrn_reflns_theta_max 29.57
_diffrn_reflns_theta_min 1.69
_exptl_absorpt_coefficient_mu 2.185
_exptl_absorpt_correction_T_max 0.8967
_exptl_absorpt_correction_T_min 0.5246
_exptl_absorpt_correction_type multi-scan
_exptl_absorpt_process_details 'Bruker SADABS'
_exptl_crystal_colour colourless
_exptl_crystal_density_diffrn 1.839
_exptl_crystal_description 'prism frag'
_exptl_crystal_F_000 1566
_exptl_crystal_size_max 0.34
_exptl_crystal_size_mid 0.15
_exptl_crystal_size_min 0.05
_refine_diff_density_max 1.182
_refine_diff_density_min -0.802
_refine_diff_density_rms 0.064
_refine_ls_extinction_method none
_refine_ls_goodness_of_fit_ref 1.045
_refine_ls_hydrogen_treatment mixed
_refine_ls_matrix_type full
_refine_ls_number_parameters 369
_refine_ls_number_reflns 8225
_refine_ls_number_restraints 24
_refine_ls_restrained_S_all 1.043
_refine_ls_R_factor_all 0.0236
_refine_ls_R_factor_gt 0.0198
_refine_ls_shift/su_max 0.001
_refine_ls_shift/su_mean 0.000
_refine_ls_structure_factor_coef Fsqd
_refine_ls_weighting_details 'calc w=1/[\s^2^(Fo^2^)+(0.0212P)^2^+1.8945P] where P=(Fo^2^+2Fc^2^)/3'
_refine_ls_weighting_scheme calc
_refine_ls_wR_factor_gt 0.0470
_refine_ls_wR_factor_ref 0.0485
_reflns_number_gt 7416
_reflns_number_total 8225
_reflns_threshold_expression >2sigma(I)
_cod_data_source_file ic400786a_si_002.cif
_cod_data_source_block vl18_0m
_cod_original_formula_sum 'C11 H15.30 B11 Cl10 Cs N3 O1.15'
_cod_database_code 4334986

loop_
_symmetry_equiv_pos_as_xyz
'x, y, z'
'-x, y+1/2, -z+1/2'
'-x, -y, -z'
'x, -y-1/2, z-1/2'

loop_
_atom_site_label
_atom_site_type_symbol
_atom_site_fract_x
_atom_site_fract_y
_atom_site_fract_z
_atom_site_U_iso_or_equiv
_atom_site_adp_type
_atom_site_occupancy
_atom_site_symmetry_multiplicity
_atom_site_calc_flag
_atom_site_refinement_flags
_atom_site_disorder_assembly
_atom_site_disorder_group
O2W O 0.2487(11) 0.3561(9) 0.3149(6) 0.042(4) Uani 0.097(4) 1 d PDU A 4
H3W H 0.265(2) 0.361(6) 0.2701(10) 0.050 Uiso 0.097(4) 1 d PD A 4
H4W H 0.168(2) 0.339(5) 0.309(3) 0.050 Uiso 0.097(4) 1 d PD A 4
O1W O 0.2542(16) 0.3296(13) 0.3493(10) 0.042(4) Uani 0.054(3) 1 d PDU B 3
H1W H 0.323(3) 0.333(4) 0.3831(19) 0.050 Uiso 0.054(3) 1 d PD B 3
H2W H 0.274(7) 0.358(5) 0.313(3) 0.050 Uiso 0.054(3) 1 d PD B 3
Cs1W Cs 0.36984(15) 0.24479(9) 0.44155(8) 0.0265(3) Uani 0.08 1 d P C 2
Cs1 Cs 0.338337(12) 0.269838(8) 0.431338(7) 0.02457(3) Uani 0.92 1 d P . 1
C1S C 0.26221(15) 0.05549(9) 0.35250(8) 0.0234(3) Uani 1 1 d . D 1
H1A H 0.2508 0.0080 0.3191 0.035 Uiso 1 1 calc R D 1
H1B H 0.3565 0.0723 0.3608 0.035 Uiso 1 1 calc R D 1
H1C H 0.2063 0.1003 0.3292 0.035 Uiso 1 1 calc R D 1
C2S C 0.2210(2) 0.03389(10) 0.42654(9) 0.0341(4) Uani 1 1 d . D 1
H2A H 0.1281 0.0126 0.4181 0.041 Uiso 1 1 calc R D 1
H2B H 0.2808 -0.0089 0.4519 0.041 Uiso 1 1 calc R D 1
O3S O 0.22892(10) 0.10510(6) 0.47278(5) 0.0228(2) Uani 1 1 d . D 1
C4S C 0.1807(2) 0.09071(11) 0.54154(10) 0.0420(4) Uani 1 1 d . D 1
H4A H 0.2420 0.0530 0.5734 0.050 Uiso 1 1 calc R D 1
H4B H 0.0911 0.0649 0.5310 0.050 Uiso 1 1 calc R D 1
C5S C 0.17160(16) 0.16881(10) 0.58244(9) 0.0301(3) Uani 1 1 d . D 1
H5A H 0.1396 0.1581 0.6302 0.045 Uiso 1 1 calc R D 1
H5B H 0.1089 0.2054 0.5514 0.045 Uiso 1 1 calc R D 1
H5C H 0.2603 0.1943 0.5927 0.045 Uiso 1 1 calc R D 1
C1 C 0.60841(12) 0.18454(7) 0.15095(7) 0.0132(2) Uani 1 1 d . . 1
B1 B 0.74127(14) 0.12285(8) 0.15894(7) 0.0131(2) Uani 1 1 d . . 1
B2 B 0.61755(14) 0.10755(8) 0.21901(7) 0.0139(3) Uani 1 1 d . . 1
B3 B 0.55215(13) 0.20651(9) 0.23398(8) 0.0136(3) Uani 1 1 d . . 1
B4 B 0.63930(14) 0.28157(8) 0.18644(8) 0.0141(3) Uani 1 1 d . . 1
B5 B 0.76149(14) 0.23003(8) 0.14146(8) 0.0134(3) Uani 1 1 d . . 1
B6 B 0.87845(13) 0.17898(8) 0.20926(7) 0.0134(3) Uani 1 1 d . . 1
B7 B 0.79038(14) 0.10376(8) 0.25715(7) 0.0130(2) Uani 1 1 d . . 1
B8 B 0.67158(13) 0.15841(8) 0.30463(7) 0.0131(2) Uani 1 1 d . . 1
B9 B 0.68435(13) 0.26493(8) 0.28547(8) 0.0131(3) Uani 1 1 d . . 1
B10 B 0.81278(14) 0.27855(8) 0.22843(8) 0.0136(3) Uani 1 1 d . . 1
B11 B 0.83280(13) 0.20126(8) 0.29970(7) 0.0128(2) Uani 1 1 d . . 1
Cl1 Cl 0.51040(3) 0.022587(19) 0.204694(17) 0.01908(6) Uani 1 1 d . . 1
Cl2 Cl 0.37958(3) 0.21949(2) 0.237463(17) 0.01871(6) Uani 1 1 d . . 1
Cl3 Cl 0.55083(3) 0.365806(19) 0.142743(18) 0.02025(6) Uani 1 1 d . . 1
Cl4 Cl 0.79107(3) 0.26206(2) 0.052046(16) 0.01841(6) Uani 1 1 d . . 1
Cl5 Cl 1.04819(3) 0.16654(2) 0.197494(17) 0.01774(6) Uani 1 1 d . . 1
Cl6 Cl 0.86831(3) 0.013020(18) 0.295493(17) 0.01884(6) Uani 1 1 d . . 1
Cl7 Cl 0.62766(3) 0.123231(19) 0.391111(16) 0.01767(6) Uani 1 1 d . . 1
Cl8 Cl 0.65330(3) 0.338830(19) 0.353392(17) 0.01839(6) Uani 1 1 d . . 1
Cl9 Cl 0.91525(3) 0.366769(19) 0.234808(18) 0.01905(6) Uani 1 1 d . . 1
Cl10 Cl 0.95597(3) 0.209437(19) 0.382045(16) 0.01688(6) Uani 1 1 d . . 1
N1 N 0.52836(11) 0.16374(7) 0.07932(6) 0.0157(2) Uani 1 1 d . . 1
N2 N 0.58500(11) 0.10647(7) 0.04749(6) 0.0168(2) Uani 1 1 d . . 1
N3 N 0.70248(11) 0.07891(7) 0.08625(6) 0.0147(2) Uani 1 1 d . . 1
C2 C 0.76965(13) 0.01496(8) 0.05411(7) 0.0151(2) Uani 1 1 d . . 1
C3 C 0.72114(13) -0.01518(8) -0.01779(7) 0.0176(3) Uani 1 1 d . . 1
H3 H 0.6407 0.0057 -0.0460 0.021 Uiso 1 1 calc R . 1
C4 C 0.79223(14) -0.07613(9) -0.04749(8) 0.0215(3) Uani 1 1 d . . 1
H4 H 0.7602 -0.0968 -0.0965 0.026 Uiso 1 1 calc R . 1
C5 C 0.90989(14) -0.10743(8) -0.00649(7) 0.0204(3) Uani 1 1 d . . 1
H5 H 0.9581 -0.1489 -0.0274 0.024 Uiso 1 1 calc R . 1
C6 C 0.95602(14) -0.07754(8) 0.06519(7) 0.0203(3) Uani 1 1 d . . 1
H6 H 1.0358 -0.0990 0.0936 0.024 Uiso 1 1 calc R . 1
C7 C 0.88642(14) -0.01641(8) 0.09578(7) 0.0192(3) Uani 1 1 d . . 1
H7 H 0.9184 0.0039 0.1449 0.023 Uiso 1 1 calc R . 1

loop_
_atom_site_aniso_label
_atom_site_aniso_U_11
_atom_site_aniso_U_22
_atom_site_aniso_U_33
_atom_site_aniso_U_23
_atom_site_aniso_U_13
_atom_site_aniso_U_12
O2W 0.035(5) 0.051(8) 0.039(8) -0.008(6) 0.005(6) 0.022(5)
O1W 0.035(5) 0.051(8) 0.039(8) -0.008(6) 0.005(6) 0.022(5)
Cs1W 0.0293(6) 0.0221(6) 0.0291(6) -0.0082(5) 0.0070(5) -0.0035(5)
Cs1 0.02541(6) 0.02860(6) 0.02116(5) -0.00769(4) 0.00816(4) -0.00668(5)
C1S 0.0249(7) 0.0229(7) 0.0225(6) -0.0023(5) 0.0037(5) -0.0022(5)
C2S 0.0565(10) 0.0194(7) 0.0294(7) -0.0009(6) 0.0157(7) -0.0018(7)
O3S 0.0292(5) 0.0227(5) 0.0174(4) 0.0010(4) 0.0060(4) 0.0021(4)
C4S 0.0749(12) 0.0275(8) 0.0301(8) 0.0049(6) 0.0283(8) 0.0049(8)
C5S 0.0324(8) 0.0353(8) 0.0234(7) -0.0012(6) 0.0072(6) 0.0075(6)
C1 0.0125(5) 0.0148(5) 0.0120(5) 0.0010(4) 0.0013(4) -0.0012(4)
B1 0.0136(6) 0.0140(6) 0.0114(5) 0.0004(5) 0.0015(4) 0.0003(5)
B2 0.0149(6) 0.0139(6) 0.0126(6) 0.0009(5) 0.0018(5) -0.0017(5)
B3 0.0119(6) 0.0159(6) 0.0132(6) 0.0007(5) 0.0021(5) -0.0005(5)
B4 0.0138(6) 0.0139(6) 0.0144(6) 0.0023(5) 0.0017(5) 0.0002(5)
B5 0.0125(6) 0.0148(6) 0.0128(5) 0.0018(5) 0.0016(5) -0.0008(5)
B6 0.0118(6) 0.0155(6) 0.0129(6) 0.0002(5) 0.0017(5) -0.0001(5)
B7 0.0149(6) 0.0122(6) 0.0119(5) 0.0009(4) 0.0020(5) 0.0009(5)
B8 0.0130(6) 0.0136(6) 0.0128(6) 0.0009(5) 0.0020(5) -0.0003(5)
B9 0.0129(6) 0.0124(6) 0.0139(6) -0.0008(5) 0.0018(5) 0.0007(5)
B10 0.0129(6) 0.0137(6) 0.0140(6) 0.0000(5) 0.0017(5) -0.0012(5)
B11 0.0131(6) 0.0130(6) 0.0120(5) -0.0004(4) 0.0012(5) 0.0008(5)
Cl1 0.02175(14) 0.01668(13) 0.01846(13) -0.00013(11) 0.00217(11) -0.00822(11)
Cl2 0.01128(12) 0.02633(15) 0.01873(13) 0.00205(11) 0.00308(10) 0.00047(11)
Cl3 0.01905(14) 0.01669(13) 0.02433(14) 0.00686(11) 0.00146(11) 0.00438(11)
Cl4 0.01912(13) 0.02353(14) 0.01294(12) 0.00527(11) 0.00369(10) -0.00143(11)
Cl5 0.01204(12) 0.02510(15) 0.01650(13) 0.00001(11) 0.00362(10) 0.00186(11)
Cl6 0.02518(14) 0.01504(13) 0.01627(13) 0.00349(10) 0.00327(11) 0.00656(11)
Cl7 0.01995(13) 0.02147(14) 0.01228(12) 0.00292(10) 0.00467(10) -0.00135(11)
Cl8 0.02078(14) 0.01612(13) 0.01852(13) -0.00440(11) 0.00388(11) 0.00285(11)
Cl9 0.01941(14) 0.01553(13) 0.02193(14) 0.00044(11) 0.00248(11) -0.00641(11)
Cl10 0.01509(13) 0.02156(14) 0.01265(12) -0.00158(10) -0.00182(10) -0.00009(11)
N1 0.0150(5) 0.0188(5) 0.0129(4) 0.0008(4) 0.0007(4) -0.0020(4)
N2 0.0162(5) 0.0192(5) 0.0145(5) 0.0009(4) 0.0011(4) -0.0016(4)
N3 0.0155(5) 0.0160(5) 0.0119(4) -0.0010(4) 0.0003(4) 0.0002(4)
C2 0.0191(5) 0.0146(5) 0.0123(5) -0.0017(4) 0.0049(4) -0.0025(4)
C3 0.0182(6) 0.0197(6) 0.0149(5) -0.0032(5) 0.0026(4) -0.0041(5)
C4 0.0252(6) 0.0232(6) 0.0170(6) -0.0077(5) 0.0061(5) -0.0051(5)
C5 0.0263(6) 0.0164(6) 0.0205(6) -0.0037(5) 0.0096(5) -0.0022(5)
C6 0.0235(6) 0.0194(6) 0.0186(6) 0.0009(5) 0.0051(5) 0.0019(5)
C7 0.0228(6) 0.0200(6) 0.0146(5) -0.0025(5) 0.0019(5) 0.0014(5)

loop_
_atom_type_symbol
_atom_type_description
_atom_type_scat_dispersion_real
_atom_type_scat_dispersion_imag
_atom_type_scat_source
C C 0.0033 0.0016 'International Tables Vol C Tables 4.2.6.8 and 6.1.1.4'
H H 0.0000 0.0000 'International Tables Vol C Tables 4.2.6.8 and 6.1.1.4'
B B 0.0013 0.0007 'International Tables Vol C Tables 4.2.6.8 and 6.1.1.4'
N N 0.0061 0.0033 'International Tables Vol C Tables 4.2.6.8 and 6.1.1.4'
O O 0.0106 0.0060 'International Tables Vol C Tables 4.2.6.8 and 6.1.1.4'
Cl Cl 0.1484 0.1585 'International Tables Vol C Tables 4.2.6.8 and 6.1.1.4'
Cs Cs -0.3680 2.1192 'International Tables Vol C Tables 4.2.6.8 and 6.1.1.4'

loop_
_geom_angle_atom_site_label_1
_geom_angle_atom_site_label_2
_geom_angle_atom_site_label_3
_geom_angle
_geom_angle_site_symmetry_1
_geom_angle_site_symmetry_3
H3W O2W H4W 104.1(16) . .
H3W O2W H1W 135(3) . .
H4W O2W H1W 113(4) . .
H3W O2W H2W 62(9) . .
H4W O2W H2W 160(10) . .
H1W O2W H2W 75(6) . .
H4W O1W H1W 168(6) . .
H4W O1W H2W 71(5) . .
H1W O1W H2W 104.0(16) . .
H4W Cs1W H1W 28.6(14) . .
H4W Cs1W H2W 19.8(11) . .
H1W Cs1W H2W 15(2) . .
O3S Cs1 N1 106.89(3) . 4_566
O3S Cs1 N2 126.88(3) . 4_566
N1 Cs1 N2 20.63(3) 4_566 4_566
O3S Cs1 C5 95.82(3) . 2_655
N1 Cs1 C5 82.01(3) 4_566 2_655
N2 Cs1 C5 85.83(3) 4_566 2_655
O3S Cs1 C4 107.14(3) . 2_655
N1 Cs1 C4 61.01(3) 4_566 2_655
N2 Cs1 C4 63.90(3) 4_566 2_655
C5 Cs1 C4 21.99(3) 2_655 2_655
O3S Cs1 Cl2 97.620(19) . .
N1 Cs1 Cl2 135.94(2) 4_566 .
N2 Cs1 Cl2 120.153(18) 4_566 .
C5 Cs1 Cl2 131.83(2) 2_655 .
C4 Cs1 Cl2 143.52(2) 2_655 .
O3S Cs1 C5S 38.81(3) . .
N1 Cs1 C5S 80.31(3) 4_566 .
N2 Cs1 C5S 100.22(3) 4_566 .
C5 Cs1 C5S 64.25(3) 2_655 .
C4 Cs1 C5S 69.64(3) 2_655 .
Cl2 Cs1 C5S 135.34(3) . .
O3S Cs1 C1S 38.52(3) . .
N1 Cs1 C1S 132.62(3) 4_566 .
N2 Cs1 C1S 144.20(3) 4_566 .
C5 Cs1 C1S 122.46(3) 2_655 .
C4 Cs1 C1S 141.06(3) 2_655 .
Cl2 Cs1 C1S 59.20(2) . .
C5S Cs1 C1S 77.11(3) . .
O3S Cs1 Cl8 134.54(2) . .
N1 Cs1 Cl8 77.38(2) 4_566 .
N2 Cs1 Cl8 60.641(18) 4_566 .
C5 Cs1 Cl8 129.15(2) 2_655 .
C4 Cs1 Cl8 113.55(2) 2_655 .
Cl2 Cs1 Cl8 59.587(7) . .
C5S Cs1 Cl8 151.22(2) . .
C1S Cs1 Cl8 105.36(2) . .
O3S Cs1 C6 104.94(3) . 2_655
N1 Cs1 C6 97.17(3) 4_566 2_655
N2 Cs1 C6 94.99(3) 4_566 2_655
C5 Cs1 C6 20.84(3) 2_655 2_655
C4 Cs1 C6 36.86(3) 2_655 2_655
Cl2 Cs1 C6 111.34(2) . 2_655
C5S Cs1 C6 80.89(3) . 2_655
C1S Cs1 C6 119.27(3) . 2_655
Cl8 Cs1 C6 119.65(2) . 2_655
O3S Cs1 Cl7 79.20(2) . .
N1 Cs1 Cl7 89.81(2) 4_566 .
N2 Cs1 Cl7 89.190(18) 4_566 .
C5 Cs1 Cl7 168.82(2) 2_655 .
C4 Cs1 Cl7 150.81(2) 2_655 .
Cl2 Cs1 Cl7 59.161(7) . .
C5S Cs1 Cl7 106.96(2) . .
C1S Cs1 Cl7 58.76(2) . .
Cl8 Cs1 Cl7 55.373(7) . .
C6 Cs1 Cl7 170.34(2) 2_655 .
O3S Cs1 Cl10 56.88(2) . 1_455
N1 Cs1 Cl10 134.78(2) 4_566 1_455
N2 Cs1 Cl10 146.199(18) 4_566 1_455
C5 Cs1 Cl10 60.96(2) 2_655 1_455
C4 Cs1 Cl10 82.62(2) 2_655 1_455
Cl2 Cs1 Cl10 89.272(7) . 1_455
C5S Cs1 Cl10 61.31(2) . 1_455
C1S Cs1 Cl10 63.56(2) . 1_455
Cl8 Cs1 Cl10 146.006(7) . 1_455
C6 Cs1 Cl10 56.17(2) 2_655 1_455
Cl7 Cs1 Cl10 122.232(7) . 1_455
O3S Cs1 H3W 126.0(14) . .
N1 Cs1 H3W 127.1(15) 4_566 .
N2 Cs1 H3W 107.1(14) 4_566 .
C5 Cs1 H3W 90.1(12) 2_655 .
C4 Cs1 H3W 97.8(15) 2_655 .
Cl2 Cs1 H3W 45.7(15) . .
C5S Cs1 H3W 140.9(4) . .
C1S Cs1 H3W 95.3(17) . .
Cl8 Cs1 H3W 67.9(4) . .
C6 Cs1 H3W 69.5(11) 2_655 .
Cl7 Cs1 H3W 101.0(11) . .
Cl10 Cs1 H3W 80.8(6) 1_455 .
O3S Cs1 H4W 110.4(10) . .
N1 Cs1 H4W 136.2(14) 4_566 .
N2 Cs1 H4W 120.4(12) 4_566 .
C5 Cs1 H4W 72.2(12) 2_655 .
C4 Cs1 H4W 86.3(14) 2_655 .
Cl2 Cs1 H4W 59.8(13) . .
C5S Cs1 H4W 116.7(5) . .
C1S Cs1 H4W 91.2(14) . .
Cl8 Cs1 H4W 92.0(5) . .
C6 Cs1 H4W 51.6(13) 2_655 .
Cl7 Cs1 H4W 118.9(12) . .
Cl10 Cs1 H4W 58.1(6) 1_455 .
H3W Cs1 H4W 24.2(4) . .
O3S Cs1 H1W 146.2(13) . .
N1 Cs1 H1W 105.3(16) 4_566 .
N2 Cs1 H1W 86.3(14) 4_566 .
C5 Cs1 H1W 79(2) 2_655 .
C4 Cs1 H1W 80(2) 2_655 .
Cl2 Cs1 H1W 65(2) . .
C5S Cs1 H1W 141(2) . .
C1S Cs1 H1W 118.3(19) . .
Cl8 Cs1 H1W 63.3(16) . .
C6 Cs1 H1W 61(2) 2_655 .
Cl7 Cs1 H1W 111(2) . .
Cl10 Cs1 H1W 92.5(12) 1_455 .
H3W Cs1 H1W 23(3) . .
H4W Cs1 H1W 36.0(15) . .
O3S Cs1 H2W 130.3(15) . .
N1 Cs1 H2W 122.2(16) 4_566 .
N2 Cs1 H2W 102.8(15) 4_566 .
C5 Cs1 H2W 84(2) 2_655 .
C4 Cs1 H2W 91(2) 2_655 .
Cl2 Cs1 H2W 53(2) . .
C5S Cs1 H2W 139.1(15) . .
C1S Cs1 H2W 102(2) . .
Cl8 Cs1 H2W 69.2(14) . .
C6 Cs1 H2W 64(2) 2_655 .
Cl7 Cs1 H2W 107(2) . .
Cl10 Cs1 H2W 81.3(12) 1_455 .
H3W Cs1 H2W 7(3) . .
H4W Cs1 H2W 23.3(14) . .
H1W Cs1 H2W 17(3) . .
C2S C1S Cs1 87.55(8) . .
C2S C1S H1A 109.5 . .
Cs1 C1S H1A 163.0 . .
C2S C1S H1B 109.5 . .
Cs1 C1S H1B 63.4 . .
H1A C1S H1B 109.5 . .
C2S C1S H1C 109.5 . .
Cs1 C1S H1C 62.3 . .
H1A C1S H1C 109.5 . .
H1B C1S H1C 109.5 . .
O3S C2S C1S 108.94(12) . .
O3S C2S H2A 109.9 . .
C1S C2S H2A 109.9 . .
O3S C2S H2B 109.9 . .
C1S C2S H2B 109.9 . .
H2A C2S H2B 108.3 . .
C4S O3S C2S 112.01(12) . .
C4S O3S Cs1 123.19(9) . .
C2S O3S Cs1 124.80(8) . .
O3S C4S C5S 110.09(14) . .
O3S C4S H4A 109.6 . .
C5S C4S H4A 109.6 . .
O3S C4S H4B 109.6 . .
C5S C4S H4B 109.6 . .
H4A C4S H4B 108.2 . .
C4S C5S Cs1 87.35(9) . .
C4S C5S H5A 109.5 . .
Cs1 C5S H5A 161.9 . .
C4S C5S H5B 109.5 . .
Cs1 C5S H5B 69.3 . .
H5A C5S H5B 109.5 . .
C4S C5S H5C 109.5 . .
Cs1 C5S H5C 56.6 . .
H5A C5S H5C 109.5 . .
H5B C5S H5C 109.5 . .
N1 C1 B1 105.08(9) . .
N1 C1 B3 127.30(10) . .
B1 C1 B3 115.27(9) . .
N1 C1 B4 126.07(10) . .
B1 C1 B4 115.67(9) . .
B3 C1 B4 63.32(8) . .
N1 C1 B2 114.19(10) . .
B1 C1 B2 63.29(8) . .
B3 C1 B2 62.16(8) . .
B4 C1 B2 115.00(9) . .
N1 C1 B5 113.00(9) . .
B1 C1 B5 63.64(8) . .
B3 C1 B5 114.60(9) . .
B4 C1 B5 62.10(8) . .
B2 C1 B5 115.33(9) . .
N3 B1 C1 97.13(9) . .
N3 B1 B7 140.86(11) . .
C1 B1 B7 106.49(9) . .
N3 B1 B6 140.19(11) . .
C1 B1 B6 106.18(9) . .
B7 B1 B6 61.28(8) . .
N3 B1 B2 110.42(10) . .
C1 B1 B2 60.55(7) . .
B7 B1 B2 59.37(7) . .
B6 B1 B2 109.10(9) . .
N3 B1 B5 109.95(10) . .
C1 B1 B5 60.37(8) . .
B7 B1 B5 108.81(9) . .
B6 B1 B5 58.94(7) . .
B2 B1 B5 110.50(9) . .
C1 B2 B8 104.00(9) . .
C1 B2 Cl1 120.56(9) . .
B8 B2 Cl1 126.99(9) . .
C1 B2 B7 103.49(9) . .
B8 B2 B7 61.99(8) . .
Cl1 B2 B7 125.03(9) . .
C1 B2 B3 58.02(7) . .
B8 B2 B3 60.51(8) . .
Cl1 B2 B3 120.53(9) . .
B7 B2 B3 109.79(9) . .
C1 B2 B1 56.15(7) . .
B8 B2 B1 108.12(9) . .
Cl1 B2 B1 119.66(9) . .
B7 B2 B1 59.92(7) . .
B3 B2 B1 105.84(9) . .
C1 B3 Cl2 121.49(9) . .
C1 B3 B9 103.81(9) . .
Cl2 B3 B9 125.40(9) . .
C1 B3 B8 104.09(9) . .
Cl2 B3 B8 125.81(9) . .
B9 B3 B8 60.29(8) . .
C1 B3 B2 59.82(7) . .
Cl2 B3 B2 120.32(9) . .
B9 B3 B2 107.63(9) . .
B8 B3 B2 58.84(7) . .
C1 B3 B4 58.55(7) . .
Cl2 B3 B4 119.54(9) . .
B9 B3 B4 59.69(8) . .
B8 B3 B4 108.17(9) . .
B2 B3 B4 109.15(9) . .
C1 B4 Cl3 120.77(9) . .
C1 B4 B9 103.22(9) . .
Cl3 B4 B9 126.45(9) . .
C1 B4 B5 59.64(7) . .
Cl3 B4 B5 120.45(9) . .
B9 B4 B5 107.04(9) . .
C1 B4 B10 103.66(9) . .
Cl3 B4 B10 126.91(9) . .
B9 B4 B10 60.11(8) . .
B5 B4 B10 58.60(8) . .
C1 B4 B3 58.13(7) . .
Cl3 B4 B3 119.67(9) . .
B9 B4 B3 59.35(7) . .
B5 B4 B3 108.33(9) . .
B10 B4 B3 107.47(9) . .
C1 B5 B10 104.23(9) . .
C1 B5 Cl4 119.92(8) . .
B10 B5 Cl4 127.36(9) . .
C1 B5 B6 103.55(9) . .
B10 B5 B6 62.16(8) . .
Cl4 B5 B6 125.28(9) . .
C1 B5 B4 58.26(7) . .
B10 B5 B4 60.73(8) . .
Cl4 B5 B4 120.03(9) . .
B6 B5 B4 110.26(9) . .
C1 B5 B1 55.99(7) . .
B10 B5 B1 108.25(9) . .
Cl4 B5 B1 119.37(9) . .
B6 B5 B1 59.96(8) . .
B4 B5 B1 106.04(9) . .
B5 B6 Cl5 121.68(9) . .
B5 B6 B1 61.10(8) . .
Cl5 B6 B1 124.58(9) . .
B5 B6 B11 106.62(9) . .
Cl5 B6 B11 121.70(9) . .
B1 B6 B11 105.75(9) . .
B5 B6 B7 108.93(9) . .
Cl5 B6 B7 122.34(9) . .
B1 B6 B7 59.28(7) . .
B11 B6 B7 59.59(7) . .
B5 B6 B10 58.64(8) . .
Cl5 B6 B10 121.04(9) . .
B1 B6 B10 106.42(9) . .
B11 B6 B10 59.39(7) . .
B7 B6 B10 107.44(9) . .
B2 B7 Cl6 121.92(9) . .
B2 B7 B1 60.71(8) . .
Cl6 B7 B1 124.63(9) . .
B2 B7 B11 106.63(9) . .
Cl6 B7 B11 121.57(9) . .
B1 B7 B11 105.89(9) . .
B2 B7 B8 58.63(7) . .
Cl6 B7 B8 121.24(9) . .
B1 B7 B8 106.13(9) . .
B11 B7 B8 59.39(7) . .
B2 B7 B6 108.70(9) . .
Cl6 B7 B6 122.30(9) . .
B1 B7 B6 59.44(7) . .
B11 B7 B6 59.61(7) . .
B8 B7 B6 107.30(9) . .
B2 B8 Cl7 121.57(9) . .
B2 B8 B3 60.65(8) . .
Cl7 B8 B3 121.88(9) . .
B2 B8 B11 107.48(9) . .
Cl7 B8 B11 121.86(9) . .
B3 B8 B11 107.89(9) . .
B2 B8 B9 108.52(9) . .
Cl7 B8 B9 121.37(9) . .
B3 B8 B9 59.59(8) . .
B11 B8 B9 60.82(8) . .
B2 B8 B7 59.38(8) . .
Cl7 B8 B7 121.73(9) . .
B3 B8 B7 107.85(9) . .
B11 B8 B7 59.70(7) . .
B9 B8 B7 108.57(9) . .
B3 B9 Cl8 121.49(9) . .
B3 B9 B4 60.96(8) . .
Cl8 B9 B4 122.19(9) . .
B3 B9 B8 60.13(8) . .
Cl8 B9 B8 120.45(9) . .
B4 B9 B8 109.04(9) . .
B3 B9 B10 108.82(9) . .
Cl8 B9 B10 121.96(9) . .
B4 B9 B10 60.21(8) . .
B8 B9 B10 108.23(9) . .
B3 B9 B11 107.32(9) . .
Cl8 B9 B11 121.91(9) . .
B4 B9 B11 107.53(9) . .
B8 B9 B11 59.56(7) . .
B10 B9 B11 59.56(7) . .
B5 B10 Cl9 120.91(9) . .
B5 B10 B11 107.32(9) . .
Cl9 B10 B11 122.34(9) . .
B5 B10 B9 108.35(9) . .
Cl9 B10 B9 122.28(9) . .
B11 B10 B9 60.78(8) . .
B5 B10 B4 60.67(8) . .
Cl9 B10 B4 121.70(9) . .
B11 B10 B4 108.08(9) . .
B9 B10 B4 59.68(8) . .
B5 B10 B6 59.20(7) . .
Cl9 B10 B6 121.29(9) . .
B11 B10 B6 59.70(7) . .
B9 B10 B6 108.43(9) . .
B4 B10 B6 107.89(9) . .
Cl10 B11 B8 120.62(9) . .
Cl10 B11 B10 121.63(9) . .
B8 B11 B10 108.36(9) . .
Cl10 B11 B7 120.55(9) . .
B8 B11 B7 60.92(8) . .
B10 B11 B7 109.62(9) . .
Cl10 B11 B6 121.34(9) . .
B8 B11 B6 109.46(9) . .
B10 B11 B6 60.91(8) . .
B7 B11 B6 60.80(8) . .
Cl10 B11 B9 121.76(9) . .
B8 B11 B9 59.62(7) . .
B10 B11 B9 59.66(8) . .
B7 B11 B9 108.58(9) . .
B6 B11 B9 108.50(9) . .
B3 Cl2 Cs1 108.93(5) . .
B8 Cl7 Cs1 104.98(5) . .
B9 Cl8 Cs1 107.19(5) . .
B11 Cl10 Cs1 137.22(5) . 1_655
N2 N1 C1 110.12(10) . .
N2 N1 Cs1 97.50(7) . 4_565
C1 N1 Cs1 146.21(8) . 4_565
N1 N2 N3 115.68(10) . .
N1 N2 Cs1 61.87(6) . 4_565
N3 N2 Cs1 162.28(8) . 4_565
N2 N3 C2 118.32(10) . .
N2 N3 B1 111.99(10) . .
C2 N3 B1 129.68(10) . .
C7 C2 C3 120.51(12) . .
C7 C2 N3 118.30(11) . .
C3 C2 N3 121.18(11) . .
C4 C3 C2 119.00(12) . .
C4 C3 H3 120.5 . .
C2 C3 H3 120.5 . .
C3 C4 C5 120.92(12) . .
C3 C4 Cs1 91.29(8) . 2_645
C5 C4 Cs1 78.40(8) . 2_645
C3 C4 H4 119.5 . .
C5 C4 H4 119.5 . .
Cs1 C4 H4 100.4 2_645 .
C6 C5 C4 119.43(12) . .
C6 C5 Cs1 90.02(8) . 2_645
C4 C5 Cs1 79.61(8) . 2_645
C6 C5 H5 120.3 . .
C4 C5 H5 120.3 . .
Cs1 C5 H5 100.3 2_645 .
C5 C6 C7 120.47(13) . .
C5 C6 Cs1 69.14(8) . 2_645
C7 C6 Cs1 91.25(8) . 2_645
C5 C6 H6 119.8 . .
C7 C6 H6 119.8 . .
Cs1 C6 H6 109.7 2_645 .
C6 C7 C2 119.66(12) . .
C6 C7 H7 120.2 . .
C2 C7 H7 120.2 . .

loop_
_geom_bond_atom_site_label_1
_geom_bond_atom_site_label_2
_geom_bond_distance
_geom_bond_site_symmetry_2
O2W H3W 0.850(10) .
O2W H4W 0.850(10) .
O2W H1W 1.39(3) .
O2W H2W 0.27(7) .
O1W H4W 1.04(4) .
O1W H1W 0.850(10) .
O1W H2W 0.850(10) .
Cs1W H4W 3.26(5) .
Cs1W H1W 1.80(5) .
Cs1W H2W 3.00(4) .
Cs1 O3S 3.0589(10) .
Cs1 N1 3.2090(10) 4_566
Cs1 N2 3.6077(11) 4_566
Cs1 C5 3.6423(13) 2_655
Cs1 C4 3.6573(14) 2_655
Cs1 Cl2 3.6675(3) .
Cs1 C5S 3.7987(16) .
Cs1 C1S 3.8250(14) .
Cs1 Cl8 3.8485(4) .
Cs1 C6 3.8977(14) 2_655
Cs1 Cl7 3.9428(4) .
Cs1 Cl10 3.9494(3) 1_455
Cs1 H3W 3.24(4) .
Cs1 H4W 2.80(5) .
Cs1 H1W 1.34(5) .
Cs1 H2W 2.56(3) .
C1S C2S 1.499(2) .
C1S H1A 0.9800 .
C1S H1B 0.9800 .
C1S H1C 0.9800 .
C2S O3S 1.4289(18) .
C2S H2A 0.9900 .
C2S H2B 0.9900 .
O3S C4S 1.4187(19) .
C4S C5S 1.488(2) .
C4S H4A 0.9900 .
C4S H4B 0.9900 .
C5S H5A 0.9800 .
C5S H5B 0.9800 .
C5S H5C 0.9800 .
C1 N1 1.4460(15) .
C1 B1 1.6696(18) .
C1 B3 1.7177(18) .
C1 B4 1.7255(18) .
C1 B2 1.7505(18) .
C1 B5 1.7508(18) .
B1 N3 1.4878(16) .
B1 B7 1.7816(19) .
B1 B6 1.7846(19) .
B1 B2 1.7958(19) .
B1 B5 1.8048(19) .
B2 B8 1.7578(19) .
B2 Cl1 1.7592(14) .
B2 B7 1.7716(19) .
B2 B3 1.791(2) .
B3 Cl2 1.7681(14) .
B3 B9 1.7783(19) .
B3 B8 1.7881(19) .
B3 B4 1.807(2) .
B4 Cl3 1.7612(14) .
B4 B9 1.7846(19) .
B4 B5 1.793(2) .
B4 B10 1.7942(19) .
B5 B10 1.7556(19) .
B5 Cl4 1.7607(14) .
B5 B6 1.7660(19) .
B6 Cl5 1.7736(14) .
B6 B11 1.7962(19) .
B6 B7 1.818(2) .
B6 B10 1.818(2) .
B7 Cl6 1.7717(14) .
B7 B11 1.7957(19) .
B7 B8 1.8176(19) .
B8 Cl7 1.7793(14) .
B8 B11 1.7899(19) .
B8 B9 1.7909(19) .
B9 Cl8 1.7838(14) .
B9 B10 1.792(2) .
B9 B11 1.8126(19) .
B10 Cl9 1.7735(14) .
B10 B11 1.7905(19) .
B11 Cl10 1.7783(13) .
Cl10 Cs1 3.9494(3) 1_655
N1 N2 1.2823(15) .
N1 Cs1 3.2090(10) 4_565
N2 N3 1.3538(15) .
N2 Cs1 3.6077(11) 4_565
N3 C2 1.4222(16) .
C2 C7 1.3905(18) .
C2 C3 1.3960(17) .
C3 C4 1.3877(19) .
C3 H3 0.9500 .
C4 C5 1.392(2) .
C4 Cs1 3.6573(14) 2_645
C4 H4 0.9500 .
C5 C6 1.3865(18) .
C5 Cs1 3.6423(13) 2_645
C5 H5 0.9500 .
C6 C7 1.3887(18) .
C6 Cs1 3.8977(14) 2_645
C6 H6 0.9500 .
C7 H7 0.9500 .

loop_
_geom_torsion_atom_site_label_1
_geom_torsion_atom_site_label_2
_geom_torsion_atom_site_label_3
_geom_torsion_atom_site_label_4
_geom_torsion
_geom_torsion_site_symmetry_1
_geom_torsion_site_symmetry_4
O3S Cs1 C1S C2S -2.48(9) . .
N1 Cs1 C1S C2S 56.04(10) 4_566 .
N2 Cs1 C1S C2S 82.11(10) 4_566 .
C5 Cs1 C1S C2S -55.16(10) 2_655 .
C4 Cs1 C1S C2S -39.17(11) 2_655 .
Cl2 Cs1 C1S C2S -177.91(10) . .
C5S Cs1 C1S C2S -7.53(9) . .
Cl8 Cs1 C1S C2S 142.89(9) . .
C6 Cs1 C1S C2S -79.20(10) 2_655 .
Cl7 Cs1 C1S C2S 111.75(10) . .
Cl10 Cs1 C1S C2S -71.66(9) 1_455 .
Cs1 C1S C2S O3S 3.49(12) . .
C1S C2S O3S C4S 175.16(14) . .
C1S C2S O3S Cs1 -5.31(18) . .
N1 Cs1 O3S C4S 43.62(13) 4_566 .
N2 Cs1 O3S C4S 49.37(13) 4_566 .
C5 Cs1 O3S C4S -39.78(12) 2_655 .
C4 Cs1 O3S C4S -20.51(13) 2_655 .
Cl2 Cs1 O3S C4S -173.41(12) . .
C5S Cs1 O3S C4S -5.23(12) . .
C1S Cs1 O3S C4S -177.36(14) . .
Cl8 Cs1 O3S C4S 132.38(12) . .
C6 Cs1 O3S C4S -58.86(12) 2_655 .
Cl7 Cs1 O3S C4S 130.10(12) . .
Cl10 Cs1 O3S C4S -89.30(12) 1_455 .
N1 Cs1 O3S C2S -135.86(11) 4_566 .
N2 Cs1 O3S C2S -130.11(11) 4_566 .
C5 Cs1 O3S C2S 140.74(12) 2_655 .
C4 Cs1 O3S C2S 160.02(11) 2_655 .
Cl2 Cs1 O3S C2S 7.11(12) . .
C5S Cs1 O3S C2S 175.29(13) . .
C1S Cs1 O3S C2S 3.16(11) . .
Cl8 Cs1 O3S C2S -47.09(12) . .
C6 Cs1 O3S C2S 121.67(11) 2_655 .
Cl7 Cs1 O3S C2S -49.38(11) . .
Cl10 Cs1 O3S C2S 91.22(11) 1_455 .
C2S O3S C4S C5S -171.52(15) . .
Cs1 O3S C4S C5S 8.9(2) . .
O3S C4S C5S Cs1 -6.02(14) . .
O3S Cs1 C5S C4S 4.18(9) . .
N1 Cs1 C5S C4S -128.86(11) 4_566 .
N2 Cs1 C5S C4S -134.33(10) 4_566 .
C5 Cs1 C5S C4S 145.40(11) 2_655 .
C4 Cs1 C5S C4S 168.60(11) 2_655 .
Cl2 Cs1 C5S C4S 20.97(12) . .
C1S Cs1 C5S C4S 9.20(10) . .
Cl8 Cs1 C5S C4S -89.30(12) . .
C6 Cs1 C5S C4S 132.19(11) 2_655 .
Cl7 Cs1 C5S C4S -42.04(11) . .
Cl10 Cs1 C5S C4S 75.91(10) 1_455 .
N1 C1 B1 N3 -0.39(11) . .
B3 C1 B1 N3 144.81(10) . .
B4 C1 B1 N3 -144.10(10) . .
B2 C1 B1 N3 109.46(10) . .
B5 C1 B1 N3 -108.94(10) . .
N1 C1 B1 B7 -148.84(9) . .
B3 C1 B1 B7 -3.63(13) . .
B4 C1 B1 B7 67.46(12) . .
B2 C1 B1 B7 -38.99(9) . .
B5 C1 B1 B7 102.62(10) . .
N1 C1 B1 B6 147.00(9) . .
B3 C1 B1 B6 -67.79(12) . .
B4 C1 B1 B6 3.30(13) . .
B2 C1 B1 B6 -103.15(10) . .
B5 C1 B1 B6 38.46(9) . .
N1 C1 B1 B2 -109.85(10) . .
B3 C1 B1 B2 35.35(10) . .
B4 C1 B1 B2 106.44(10) . .
B5 C1 B1 B2 141.61(9) . .
N1 C1 B1 B5 108.54(10) . .
B3 C1 B1 B5 -106.25(10) . .
B4 C1 B1 B5 -35.16(9) . .
B2 C1 B1 B5 -141.61(9) . .
N1 C1 B2 B8 -162.02(10) . .
B1 C1 B2 B8 102.63(10) . .
B3 C1 B2 B8 -41.09(9) . .
B4 C1 B2 B8 -4.86(13) . .
B5 C1 B2 B8 64.63(12) . .
N1 C1 B2 Cl1 -11.86(15) . .
B1 C1 B2 Cl1 -107.21(11) . .
B3 C1 B2 Cl1 109.07(11) . .
B4 C1 B2 Cl1 145.30(9) . .
B5 C1 B2 Cl1 -145.22(9) . .
N1 C1 B2 B7 133.95(10) . .
B1 C1 B2 B7 38.60(9) . .
B3 C1 B2 B7 -105.12(10) . .
B4 C1 B2 B7 -68.89(12) . .
B5 C1 B2 B7 0.60(13) . .
N1 C1 B2 B3 -120.93(11) . .
B1 C1 B2 B3 143.72(10) . .
B4 C1 B2 B3 36.23(9) . .
B5 C1 B2 B3 105.71(10) . .
N1 C1 B2 B1 95.35(11) . .
B3 C1 B2 B1 -143.72(10) . .
B4 C1 B2 B1 -107.49(11) . .
B5 C1 B2 B1 -38.00(9) . .
N3 B1 B2 C1 -86.67(10) . .
B7 B1 B2 C1 135.48(10) . .
B6 B1 B2 C1 98.23(10) . .
B5 B1 B2 C1 35.19(9) . .
N3 B1 B2 B8 178.34(10) . .
C1 B1 B2 B8 -94.99(10) . .
B7 B1 B2 B8 40.49(9) . .
B6 B1 B2 B8 3.24(13) . .
B5 B1 B2 B8 -59.80(12) . .
N3 B1 B2 Cl1 22.16(14) . .
C1 B1 B2 Cl1 108.83(10) . .
B7 B1 B2 Cl1 -115.69(11) . .
B6 B1 B2 Cl1 -152.94(9) . .
B5 B1 B2 Cl1 144.02(9) . .
N3 B1 B2 B7 137.85(12) . .
C1 B1 B2 B7 -135.48(10) . .
B6 B1 B2 B7 -37.25(9) . .
B5 B1 B2 B7 -100.29(10) . .
N3 B1 B2 B3 -118.12(10) . .
C1 B1 B2 B3 -31.45(8) . .
B7 B1 B2 B3 104.03(10) . .
B6 B1 B2 B3 66.78(11) . .
B5 B1 B2 B3 3.74(12) . .
N1 C1 B3 Cl2 -8.81(17) . .
B1 C1 B3 Cl2 -144.96(10) . .
B4 C1 B3 Cl2 107.65(11) . .
B2 C1 B3 Cl2 -109.19(11) . .
B5 C1 B3 Cl2 143.93(9) . .
N1 C1 B3 B9 -157.03(11) . .
B1 C1 B3 B9 66.81(12) . .
B4 C1 B3 B9 -40.58(9) . .
B2 C1 B3 B9 102.58(10) . .
B5 C1 B3 B9 -4.30(12) . .
N1 C1 B3 B8 140.65(11) . .
B1 C1 B3 B8 4.49(13) . .
B4 C1 B3 B8 -102.90(10) . .
B2 C1 B3 B8 40.26(9) . .
B5 C1 B3 B8 -66.61(12) . .
N1 C1 B3 B2 100.38(13) . .
B1 C1 B3 B2 -35.77(10) . .
B4 C1 B3 B2 -143.17(9) . .
B5 C1 B3 B2 -106.88(10) . .
N1 C1 B3 B4 -116.45(13) . .
B1 C1 B3 B4 107.39(11) . .
B2 C1 B3 B4 143.17(9) . .
B5 C1 B3 B4 36.29(9) . .
B8 B2 B3 C1 132.90(10) . .
Cl1 B2 B3 C1 -109.13(10) . .
B7 B2 B3 C1 93.88(10) . .
B1 B2 B3 C1 30.72(8) . .
C1 B2 B3 Cl2 111.10(10) . .
B8 B2 B3 Cl2 -116.01(11) . .
Cl1 B2 B3 Cl2 1.97(14) . .
B7 B2 B3 Cl2 -155.03(9) . .
B1 B2 B3 Cl2 141.82(9) . .
C1 B2 B3 B9 -96.03(10) . .
B8 B2 B3 B9 36.87(9) . .
Cl1 B2 B3 B9 154.84(9) . .
B7 B2 B3 B9 -2.15(12) . .
B1 B2 B3 B9 -65.30(11) . .
C1 B2 B3 B8 -132.90(10) . .
Cl1 B2 B3 B8 117.97(11) . .
B7 B2 B3 B8 -39.02(9) . .
B1 B2 B3 B8 -102.17(10) . .
C1 B2 B3 B4 -32.78(8) . .
B8 B2 B3 B4 100.12(10) . .
Cl1 B2 B3 B4 -141.91(9) . .
B7 B2 B3 B4 61.10(12) . .
B1 B2 B3 B4 -2.06(12) . .
N1 C1 B4 Cl3 10.28(17) . .
B1 C1 B4 Cl3 145.29(9) . .
B3 C1 B4 Cl3 -107.95(11) . .
B2 C1 B4 Cl3 -143.74(9) . .
B5 C1 B4 Cl3 109.56(11) . .
N1 C1 B4 B9 158.52(11) . .
B1 C1 B4 B9 -66.47(12) . .
B3 C1 B4 B9 40.29(9) . .
B2 C1 B4 B9 4.50(12) . .
B5 C1 B4 B9 -102.20(10) . .
N1 C1 B4 B5 -99.28(12) . .
B1 C1 B4 B5 35.72(10) . .
B3 C1 B4 B5 142.49(9) . .
B2 C1 B4 B5 106.70(10) . .
N1 C1 B4 B10 -139.49(11) . .
B1 C1 B4 B10 -4.49(13) . .
B3 C1 B4 B10 102.28(10) . .
B2 C1 B4 B10 66.48(12) . .
B5 C1 B4 B10 -40.21(8) . .
N1 C1 B4 B3 118.23(13) . .
B1 C1 B4 B3 -106.77(11) . .
B2 C1 B4 B3 -35.79(9) . .
B5 C1 B4 B3 -142.49(9) . .
Cl2 B3 B4 C1 -110.93(10) . .
B9 B3 B4 C1 132.97(10) . .
B8 B3 B4 C1 95.72(10) . .
B2 B3 B4 C1 33.27(9) . .
C1 B3 B4 Cl3 109.83(11) . .
Cl2 B3 B4 Cl3 -1.11(14) . .
B9 B3 B4 Cl3 -117.21(11) . .
B8 B3 B4 Cl3 -154.46(9) . .
B2 B3 B4 Cl3 143.10(9) . .
C1 B3 B4 B9 -132.97(10) . .
Cl2 B3 B4 B9 116.10(11) . .
B8 B3 B4 B9 -37.25(9) . .
B2 B3 B4 B9 -99.70(10) . .
C1 B3 B4 B5 -33.61(9) . .
Cl2 B3 B4 B5 -144.54(9) . .
B9 B3 B4 B5 99.36(10) . .
B8 B3 B4 B5 62.11(12) . .
B2 B3 B4 B5 -0.34(12) . .
C1 B3 B4 B10 -95.50(10) . .
Cl2 B3 B4 B10 153.57(9) . .
B9 B3 B4 B10 37.47(9) . .
B8 B3 B4 B10 0.22(12) . .
B2 B3 B4 B10 -62.23(12) . .
N1 C1 B5 B10 161.34(10) . .
B1 C1 B5 B10 -102.63(10) . .
B3 C1 B5 B10 4.66(13) . .
B4 C1 B5 B10 41.41(9) . .
B2 C1 B5 B10 -64.76(12) . .
N1 C1 B5 Cl4 11.09(14) . .
B1 C1 B5 Cl4 107.12(11) . .
B3 C1 B5 Cl4 -145.60(9) . .
B4 C1 B5 Cl4 -108.84(11) . .
B2 C1 B5 Cl4 144.99(9) . .
N1 C1 B5 B6 -134.41(10) . .
B1 C1 B5 B6 -38.38(9) . .
B3 C1 B5 B6 68.90(12) . .
B4 C1 B5 B6 105.66(10) . .
B2 C1 B5 B6 -0.51(13) . .
N1 C1 B5 B4 119.93(11) . .
B1 C1 B5 B4 -144.03(10) . .
B3 C1 B5 B4 -36.75(9) . .
B2 C1 B5 B4 -106.17(10) . .
N1 C1 B5 B1 -96.03(11) . .
B3 C1 B5 B1 107.28(11) . .
B4 C1 B5 B1 144.03(10) . .
B2 C1 B5 B1 37.87(9) . .
Cl3 B4 B5 C1 -110.09(11) . .
B9 B4 B5 C1 95.61(10) . .
B10 B4 B5 C1 132.69(10) . .
B3 B4 B5 C1 33.01(8) . .
C1 B4 B5 B10 -132.69(10) . .
Cl3 B4 B5 B10 117.22(11) . .
B9 B4 B5 B10 -37.08(9) . .
B3 B4 B5 B10 -99.69(10) . .
C1 B4 B5 Cl4 108.65(10) . .
Cl3 B4 B5 Cl4 -1.44(15) . .
B9 B4 B5 Cl4 -155.74(9) . .
B10 B4 B5 Cl4 -118.66(11) . .
B3 B4 B5 Cl4 141.66(9) . .
C1 B4 B5 B6 -93.74(10) . .
Cl3 B4 B5 B6 156.17(9) . .
B9 B4 B5 B6 1.87(13) . .
B10 B4 B5 B6 38.95(9) . .
B3 B4 B5 B6 -60.74(12) . .
C1 B4 B5 B1 -30.43(8) . .
Cl3 B4 B5 B1 -140.52(9) . .
B9 B4 B5 B1 65.18(11) . .
B10 B4 B5 B1 102.26(10) . .
B3 B4 B5 B1 2.57(12) . .
N3 B1 B5 C1 86.87(10) . .
B7 B1 B5 C1 -98.69(10) . .
B6 B1 B5 C1 -135.79(10) . .
B2 B1 B5 C1 -35.27(9) . .
N3 B1 B5 B10 -177.98(10) . .
C1 B1 B5 B10 95.15(10) . .
B7 B1 B5 B10 -3.55(13) . .
B6 B1 B5 B10 -40.64(9) . .
B2 B1 B5 B10 59.88(12) . .
N3 B1 B5 Cl4 -21.22(14) . .
C1 B1 B5 Cl4 -108.09(10) . .
B7 B1 B5 Cl4 153.21(9) . .
B6 B1 B5 Cl4 116.11(11) . .
B2 B1 B5 Cl4 -143.36(9) . .
N3 B1 B5 B6 -137.34(11) . .
C1 B1 B5 B6 135.79(10) . .
B7 B1 B5 B6 37.10(9) . .
B2 B1 B5 B6 100.53(10) . .
N3 B1 B5 B4 118.18(10) . .
C1 B1 B5 B4 31.31(8) . .
B7 B1 B5 B4 -67.38(11) . .
B6 B1 B5 B4 -104.48(10) . .
B2 B1 B5 B4 -3.96(12) . .
C1 B5 B6 Cl5 151.39(9) . .
B10 B5 B6 Cl5 -109.48(11) . .
Cl4 B5 B6 Cl5 8.36(16) . .
B4 B5 B6 Cl5 -147.81(9) . .
B1 B5 B6 Cl5 114.91(11) . .
C1 B5 B6 B1 36.48(8) . .
B10 B5 B6 B1 135.61(10) . .
Cl4 B5 B6 B1 -106.55(11) . .
B4 B5 B6 B1 97.28(10) . .
C1 B5 B6 B11 -62.66(11) . .
B10 B5 B6 B11 36.47(9) . .
Cl4 B5 B6 B11 154.31(9) . .
B4 B5 B6 B11 -1.86(13) . .
B1 B5 B6 B11 -99.13(10) . .
C1 B5 B6 B7 0.20(12) . .
B10 B5 B6 B7 99.33(10) . .
Cl4 B5 B6 B7 -142.83(10) . .
B4 B5 B6 B7 61.00(12) . .
B1 B5 B6 B7 -36.28(9) . .
C1 B5 B6 B10 -99.13(10) . .
Cl4 B5 B6 B10 117.84(12) . .
B4 B5 B6 B10 -38.33(9) . .
B1 B5 B6 B10 -135.61(10) . .
N3 B1 B6 B5 84.24(17) . .
C1 B1 B6 B5 -39.13(9) . .
B7 B1 B6 B5 -139.38(10) . .
B2 B1 B6 B5 -102.95(10) . .
N3 B1 B6 Cl5 -26.1(2) . .
C1 B1 B6 Cl5 -149.50(9) . .
B7 B1 B6 Cl5 110.25(11) . .
B2 B1 B6 Cl5 146.68(9) . .
B5 B1 B6 Cl5 -110.37(11) . .
N3 B1 B6 B11 -175.17(14) . .
C1 B1 B6 B11 61.46(11) . .
B7 B1 B6 B11 -38.79(9) . .
B2 B1 B6 B11 -2.36(12) . .
B5 B1 B6 B11 100.59(10) . .
N3 B1 B6 B7 -136.38(18) . .
C1 B1 B6 B7 100.25(10) . .
B2 B1 B6 B7 36.43(9) . .
B5 B1 B6 B7 139.38(10) . .
N3 B1 B6 B10 122.76(16) . .
C1 B1 B6 B10 -0.61(12) . .
B7 B1 B6 B10 -100.86(10) . .
B2 B1 B6 B10 -64.42(11) . .
B5 B1 B6 B10 38.52(9) . .
C1 B2 B7 Cl6 -151.51(9) . .
B8 B2 B7 Cl6 109.63(11) . .
Cl1 B2 B7 Cl6 -7.73(16) . .
B3 B2 B7 Cl6 148.00(9) . .
B1 B2 B7 Cl6 -114.72(11) . .
C1 B2 B7 B1 -36.79(8) . .
B8 B2 B7 B1 -135.65(10) . .
Cl1 B2 B7 B1 106.99(11) . .
B3 B2 B7 B1 -97.28(10) . .
C1 B2 B7 B11 62.43(11) . .
B8 B2 B7 B11 -36.43(9) . .
Cl1 B2 B7 B11 -153.79(9) . .
B3 B2 B7 B11 1.94(12) . .
B1 B2 B7 B11 99.22(10) . .
C1 B2 B7 B8 98.87(10) . .
Cl1 B2 B7 B8 -117.35(12) . .
B3 B2 B7 B8 38.37(9) . .
B1 B2 B7 B8 135.65(10) . .
C1 B2 B7 B6 -0.42(12) . .
B8 B2 B7 B6 -99.29(10) . .
Cl1 B2 B7 B6 143.36(10) . .
B3 B2 B7 B6 -60.92(12) . .
B1 B2 B7 B6 36.36(9) . .
N3 B1 B7 B2 -85.11(17) . .
C1 B1 B7 B2 39.55(9) . .
B6 B1 B7 B2 139.29(10) . .
B5 B1 B7 B2 103.19(10) . .
N3 B1 B7 Cl6 25.3(2) . .
C1 B1 B7 Cl6 149.99(9) . .
B6 B1 B7 Cl6 -110.26(11) . .
B2 B1 B7 Cl6 110.45(11) . .
B5 B1 B7 Cl6 -146.36(10) . .
N3 B1 B7 B11 174.44(15) . .
C1 B1 B7 B11 -60.91(11) . .
B6 B1 B7 B11 38.84(9) . .
B2 B1 B7 B11 -100.45(10) . .
B5 B1 B7 B11 2.74(12) . .
N3 B1 B7 B8 -123.52(16) . .
C1 B1 B7 B8 1.14(12) . .
B6 B1 B7 B8 100.88(10) . .
B2 B1 B7 B8 -38.41(9) . .
B5 B1 B7 B8 64.78(11) . .
N3 B1 B7 B6 135.60(18) . .
C1 B1 B7 B6 -99.75(10) . .
B2 B1 B7 B6 -139.29(10) . .
B5 B1 B7 B6 -36.10(9) . .
B5 B6 B7 B2 0.14(13) . .
Cl5 B6 B7 B2 -150.82(9) . .
B1 B6 B7 B2 -36.91(9) . .
B11 B6 B7 B2 98.73(10) . .
B10 B6 B7 B2 62.18(11) . .
B5 B6 B7 Cl6 151.09(9) . .
Cl5 B6 B7 Cl6 0.14(15) . .
B1 B6 B7 Cl6 114.04(11) . .
B11 B6 B7 Cl6 -110.32(11) . .
B10 B6 B7 Cl6 -146.87(9) . .
B5 B6 B7 B1 37.05(9) . .
Cl5 B6 B7 B1 -113.91(11) . .
B11 B6 B7 B1 135.64(10) . .
B10 B6 B7 B1 99.09(10) . .
B5 B6 B7 B11 -98.59(10) . .
Cl5 B6 B7 B11 110.46(11) . .
B1 B6 B7 B11 -135.64(10) . .
B10 B6 B7 B11 -36.55(9) . .
B5 B6 B7 B8 -61.81(11) . .
Cl5 B6 B7 B8 147.23(9) . .
B1 B6 B7 B8 -98.86(10) . .
B11 B6 B7 B8 36.77(9) . .
B10 B6 B7 B8 0.23(12) . .
C1 B2 B8 Cl7 151.27(9) . .
Cl1 B2 B8 Cl7 3.71(16) . .
B7 B2 B8 Cl7 -110.70(11) . .
B3 B2 B8 Cl7 111.44(11) . .
B1 B2 B8 Cl7 -150.23(9) . .
C1 B2 B8 B3 39.82(8) . .
Cl1 B2 B8 B3 -107.73(12) . .
B7 B2 B8 B3 137.86(10) . .
B1 B2 B8 B3 98.33(10) . .
C1 B2 B8 B11 -61.27(11) . .
Cl1 B2 B8 B11 151.18(10) . .
B7 B2 B8 B11 36.77(9) . .
B3 B2 B8 B11 -101.09(10) . .
B1 B2 B8 B11 -2.76(12) . .
C1 B2 B8 B9 3.04(12) . .
Cl1 B2 B8 B9 -144.52(10) . .
B7 B2 B8 B9 101.07(10) . .
B3 B2 B8 B9 -36.79(9) . .
B1 B2 B8 B9 61.55(12) . .
C1 B2 B8 B7 -98.03(10) . .
Cl1 B2 B8 B7 114.41(12) . .
B3 B2 B8 B7 -137.86(10) . .
B1 B2 B8 B7 -39.52(9) . .
C1 B3 B8 B2 -40.76(9) . .
Cl2 B3 B8 B2 106.93(12) . .
B9 B3 B8 B2 -138.82(10) . .
B4 B3 B8 B2 -101.83(10) . .
C1 B3 B8 Cl7 -151.72(9) . .
Cl2 B3 B8 Cl7 -4.02(16) . .
B9 B3 B8 Cl7 110.23(11) . .
B2 B3 B8 Cl7 -110.95(11) . .
B4 B3 B8 Cl7 147.21(9) . .
C1 B3 B8 B11 59.64(11) . .
Cl2 B3 B8 B11 -152.66(10) . .
B9 B3 B8 B11 -38.41(9) . .
B2 B3 B8 B11 100.41(10) . .
B4 B3 B8 B11 -1.43(12) . .
C1 B3 B8 B9 98.06(10) . .
Cl2 B3 B8 B9 -114.25(12) . .
B2 B3 B8 B9 138.82(10) . .
B4 B3 B8 B9 36.99(9) . .
C1 B3 B8 B7 -3.42(12) . .
Cl2 B3 B8 B7 144.28(10) . .
B9 B3 B8 B7 -101.48(10) . .
B2 B3 B8 B7 37.35(9) . .
B4 B3 B8 B7 -64.49(11) . .
Cl6 B7 B8 B2 -110.75(11) . .
B1 B7 B8 B2 39.40(9) . .
B11 B7 B8 B2 138.61(10) . .
B6 B7 B8 B2 101.73(10) . .
B2 B7 B8 Cl7 110.44(11) . .
Cl6 B7 B8 Cl7 -0.31(15) . .
B1 B7 B8 Cl7 149.84(9) . .
B11 B7 B8 Cl7 -110.95(11) . .
B6 B7 B8 Cl7 -147.83(9) . .
B2 B7 B8 B3 -37.91(9) . .
Cl6 B7 B8 B3 -148.67(9) . .
B1 B7 B8 B3 1.48(12) . .
B11 B7 B8 B3 100.69(10) . .
B6 B7 B8 B3 63.82(11) . .
B2 B7 B8 B11 -138.61(10) . .
Cl6 B7 B8 B11 110.64(11) . .
B1 B7 B8 B11 -99.21(10) . .
B6 B7 B8 B11 -36.88(9) . .
B2 B7 B8 B9 -100.99(10) . .
Cl6 B7 B8 B9 148.26(9) . .
B1 B7 B8 B9 -61.59(11) . .
B11 B7 B8 B9 37.62(9) . .
B6 B7 B8 B9 0.74(12) . .
C1 B3 B9 Cl8 151.99(9) . .
Cl2 B3 B9 Cl8 5.41(16) . .
B8 B3 B9 Cl8 -109.48(11) . .
B2 B3 B9 Cl8 -145.72(9) . .
B4 B3 B9 Cl8 111.99(11) . .
C1 B3 B9 B4 40.01(9) . .
Cl2 B3 B9 B4 -106.57(11) . .
B8 B3 B9 B4 138.53(10) . .
B2 B3 B9 B4 102.29(10) . .
C1 B3 B9 B8 -98.53(10) . .
Cl2 B3 B9 B8 114.89(12) . .
B2 B3 B9 B8 -36.24(9) . .
B4 B3 B9 B8 -138.53(10) . .
C1 B3 B9 B10 2.15(12) . .
Cl2 B3 B9 B10 -144.43(10) . .
B8 B3 B9 B10 100.68(10) . .
B2 B3 B9 B10 64.44(11) . .
B4 B3 B9 B10 -37.85(9) . .
C1 B3 B9 B11 -60.82(11) . .
Cl2 B3 B9 B11 152.60(9) . .
B8 B3 B9 B11 37.71(9) . .
B2 B3 B9 B11 1.47(12) . .
B4 B3 B9 B11 -100.82(10) . .
C1 B4 B9 B3 -39.67(8) . .
Cl3 B4 B9 B3 106.12(12) . .
B5 B4 B9 B3 -101.57(10) . .
B10 B4 B9 B3 -137.99(10) . .
C1 B4 B9 Cl8 -150.56(9) . .
Cl3 B4 B9 Cl8 -4.77(16) . .
B5 B4 B9 Cl8 147.54(9) . .
B10 B4 B9 Cl8 111.13(11) . .
B3 B4 B9 Cl8 -110.89(11) . .
C1 B4 B9 B8 -2.27(12) . .
Cl3 B4 B9 B8 143.52(10) . .
B5 B4 B9 B8 -64.17(12) . .
B10 B4 B9 B8 -100.58(10) . .
B3 B4 B9 B8 37.40(9) . .
C1 B4 B9 B10 98.32(10) . .
Cl3 B4 B9 B10 -115.89(12) . .
B5 B4 B9 B10 36.42(9) . .
B3 B4 B9 B10 137.99(10) . .
C1 B4 B9 B11 60.80(11) . .
Cl3 B4 B9 B11 -153.41(10) . .
B5 B4 B9 B11 -1.10(12) . .
B10 B4 B9 B11 -37.52(9) . .
B3 B4 B9 B11 100.47(10) . .
B2 B8 B9 B3 37.25(9) . .
Cl7 B8 B9 B3 -111.06(11) . .
B11 B8 B9 B3 137.37(10) . .
B7 B8 B9 B3 100.24(10) . .
B2 B8 B9 Cl8 148.42(9) . .
Cl7 B8 B9 Cl8 0.11(14) . .
B3 B8 B9 Cl8 111.17(11) . .
B11 B8 B9 Cl8 -111.46(10) . .
B7 B8 B9 Cl8 -148.59(9) . .
B2 B8 B9 B4 -0.52(13) . .
Cl7 B8 B9 B4 -148.82(9) . .
B3 B8 B9 B4 -37.76(9) . .
B11 B8 B9 B4 99.60(10) . .
B7 B8 B9 B4 62.47(12) . .
B2 B8 B9 B10 -64.43(12) . .
Cl7 B8 B9 B10 147.26(9) . .
B3 B8 B9 B10 -101.68(10) . .
B11 B8 B9 B10 35.69(9) . .
B7 B8 B9 B10 -1.44(12) . .
B2 B8 B9 B11 -100.12(10) . .
Cl7 B8 B9 B11 111.57(10) . .
B3 B8 B9 B11 -137.37(10) . .
B7 B8 B9 B11 -37.13(9) . .
C1 B5 B10 Cl9 -151.63(9) . .
Cl4 B5 B10 Cl9 -4.39(16) . .
B6 B5 B10 Cl9 110.36(11) . .
B4 B5 B10 Cl9 -111.47(11) . .
B1 B5 B10 Cl9 149.98(9) . .
C1 B5 B10 B11 61.25(11) . .
Cl4 B5 B10 B11 -151.51(10) . .
B6 B5 B10 B11 -36.77(9) . .
B4 B5 B10 B11 101.40(10) . .
B1 B5 B10 B11 2.85(12) . .
C1 B5 B10 B9 -2.94(12) . .
Cl4 B5 B10 B9 144.30(10) . .
B6 B5 B10 B9 -100.96(10) . .
B4 B5 B10 B9 37.21(9) . .
B1 B5 B10 B9 -61.34(12) . .
C1 B5 B10 B4 -40.15(8) . .
Cl4 B5 B10 B4 107.09(12) . .
B6 B5 B10 B4 -138.17(10) . .
B1 B5 B10 B4 -98.55(10) . .
C1 B5 B10 B6 98.01(10) . .
Cl4 B5 B10 B6 -114.74(12) . .
B4 B5 B10 B6 138.17(10) . .
B1 B5 B10 B6 39.62(9) . .
B3 B9 B10 B5 0.54(13) . .
Cl8 B9 B10 B5 -149.13(9) . .
B4 B9 B10 B5 -37.64(9) . .
B8 B9 B10 B5 64.32(12) . .
B11 B9 B10 B5 100.01(10) . .
B3 B9 B10 Cl9 148.70(9) . .
Cl8 B9 B10 Cl9 -0.97(15) . .
B4 B9 B10 Cl9 110.52(11) . .
B8 B9 B10 Cl9 -147.52(9) . .
B11 B9 B10 Cl9 -111.82(11) . .
B3 B9 B10 B11 -99.47(10) . .
Cl8 B9 B10 B11 110.86(11) . .
B4 B9 B10 B11 -137.65(10) . .
B8 B9 B10 B11 -35.69(9) . .
B3 B9 B10 B4 38.18(9) . .
Cl8 B9 B10 B4 -111.49(11) . .
B8 B9 B10 B4 101.96(10) . .
B11 B9 B10 B4 137.65(10) . .
B3 B9 B10 B6 -62.20(12) . .
Cl8 B9 B10 B6 148.13(9) . .
B4 B9 B10 B6 -100.38(10) . .
B8 B9 B10 B6 1.58(12) . .
B11 B9 B10 B6 37.27(9) . .
C1 B4 B10 B5 40.74(9) . .
Cl3 B4 B10 B5 -106.51(12) . .
B9 B4 B10 B5 138.32(10) . .
B3 B4 B10 B5 101.19(10) . .
C1 B4 B10 Cl9 150.96(9) . .
Cl3 B4 B10 Cl9 3.71(16) . .
B9 B4 B10 Cl9 -111.46(11) . .
B5 B4 B10 Cl9 110.21(11) . .
B3 B4 B10 Cl9 -148.59(9) . .
C1 B4 B10 B11 -59.38(11) . .
Cl3 B4 B10 B11 153.37(10) . .
B9 B4 B10 B11 38.20(9) . .
B5 B4 B10 B11 -100.12(10) . .
B3 B4 B10 B11 1.07(12) . .
C1 B4 B10 B9 -97.58(10) . .
Cl3 B4 B10 B9 115.17(12) . .
B5 B4 B10 B9 -138.32(10) . .
B3 B4 B10 B9 -37.13(9) . .
C1 B4 B10 B6 3.73(12) . .
Cl3 B4 B10 B6 -143.52(10) . .
B9 B4 B10 B6 101.31(10) . .
B5 B4 B10 B6 -37.01(9) . .
B3 B4 B10 B6 64.18(12) . .
Cl5 B6 B10 B5 110.55(11) . .
B1 B6 B10 B5 -39.68(9) . .
B11 B6 B10 B5 -138.56(10) . .
B7 B6 B10 B5 -101.93(10) . .
B5 B6 B10 Cl9 -109.72(11) . .
Cl5 B6 B10 Cl9 0.83(14) . .
B1 B6 B10 Cl9 -149.41(9) . .
B11 B6 B10 Cl9 111.71(11) . .
B7 B6 B10 Cl9 148.35(9) . .
B5 B6 B10 B11 138.56(10) . .
Cl5 B6 B10 B11 -110.89(10) . .
B1 B6 B10 B11 98.88(10) . .
B7 B6 B10 B11 36.63(9) . .
B5 B6 B10 B9 100.82(10) . .
Cl5 B6 B10 B9 -148.63(9) . .
B1 B6 B10 B9 61.13(11) . .
B11 B6 B10 B9 -37.75(9) . .
B7 B6 B10 B9 -1.11(12) . .
B5 B6 B10 B4 37.66(9) . .
Cl5 B6 B10 B4 148.21(9) . .
B1 B6 B10 B4 -2.02(12) . .
B11 B6 B10 B4 -100.90(10) . .
B7 B6 B10 B4 -64.27(11) . .
B2 B8 B11 Cl10 -146.91(9) . .
Cl7 B8 B11 Cl10 0.44(15) . .
B3 B8 B11 Cl10 149.08(9) . .
B9 B8 B11 Cl10 111.22(10) . .
B7 B8 B11 Cl10 -110.29(11) . .
B2 B8 B11 B10 66.10(11) . .
Cl7 B8 B11 B10 -146.55(9) . .
B3 B8 B11 B10 2.10(12) . .
B9 B8 B11 B10 -35.76(9) . .
B7 B8 B11 B10 102.72(10) . .
B2 B8 B11 B7 -36.63(9) . .
Cl7 B8 B11 B7 110.73(11) . .
B3 B8 B11 B7 -100.63(10) . .
B9 B8 B11 B7 -138.49(9) . .
B2 B8 B11 B6 1.32(12) . .
Cl7 B8 B11 B6 148.67(9) . .
B3 B8 B11 B6 -62.69(12) . .
B9 B8 B11 B6 -100.55(10) . .
B7 B8 B11 B6 37.94(9) . .
B2 B8 B11 B9 101.86(10) . .
Cl7 B8 B11 B9 -110.78(11) . .
B3 B8 B11 B9 37.86(9) . .
B7 B8 B11 B9 138.49(9) . .
B5 B10 B11 Cl10 147.42(9) . .
Cl9 B10 B11 Cl10 0.88(15) . .
B9 B10 B11 Cl10 -110.84(11) . .
B4 B10 B11 Cl10 -148.55(9) . .
B6 B10 B11 Cl10 110.88(11) . .
B5 B10 B11 B8 -65.99(12) . .
Cl9 B10 B11 B8 147.46(9) . .
B9 B10 B11 B8 35.75(9) . .
B4 B10 B11 B8 -1.96(12) . .
B6 B10 B11 B8 -102.54(10) . .
B5 B10 B11 B7 -1.17(13) . .
Cl9 B10 B11 B7 -147.72(9) . .
B9 B10 B11 B7 100.57(10) . .
B4 B10 B11 B7 62.86(12) . .
B6 B10 B11 B7 -37.72(9) . .
B5 B10 B11 B6 36.55(9) . .
Cl9 B10 B11 B6 -110.00(11) . .
B9 B10 B11 B6 138.28(9) . .
B4 B10 B11 B6 100.57(10) . .
B5 B10 B11 B9 -101.74(10) . .
Cl9 B10 B11 B9 111.72(11) . .
B4 B10 B11 B9 -37.71(9) . .
B6 B10 B11 B9 -138.28(9) . .
B2 B7 B11 Cl10 146.49(9) . .
Cl6 B7 B11 Cl10 0.29(15) . .
B1 B7 B11 Cl10 -149.98(9) . .
B8 B7 B11 Cl10 110.39(11) . .
B6 B7 B11 Cl10 -111.22(11) . .
B2 B7 B11 B8 36.10(9) . .
Cl6 B7 B11 B8 -110.10(11) . .
B1 B7 B11 B8 99.63(10) . .
B6 B7 B11 B8 138.38(9) . .
B2 B7 B11 B10 -64.52(12) . .
Cl6 B7 B11 B10 149.28(9) . .
B1 B7 B11 B10 -0.99(12) . .
B8 B7 B11 B10 -100.62(10) . .
B6 B7 B11 B10 37.76(9) . .
B2 B7 B11 B6 -102.28(10) . .
Cl6 B7 B11 B6 111.51(11) . .
B1 B7 B11 B6 -38.75(9) . .
B8 B7 B11 B6 -138.38(9) . .
B2 B7 B11 B9 -1.00(12) . .
Cl6 B7 B11 B9 -147.20(9) . .
B1 B7 B11 B9 62.53(11) . .
B8 B7 B11 B9 -37.10(9) . .
B6 B7 B11 B9 101.28(10) . .
B5 B6 B11 Cl10 -147.48(9) . .
Cl5 B6 B11 Cl10 -1.53(15) . .
B1 B6 B11 Cl10 148.61(9) . .
B7 B6 B11 Cl10 109.97(11) . .
B10 B6 B11 Cl10 -111.34(11) . .
B5 B6 B11 B8 64.56(12) . .
Cl5 B6 B11 B8 -149.49(9) . .
B1 B6 B11 B8 0.65(12) . .
B7 B6 B11 B8 -37.99(9) . .
B10 B6 B11 B8 100.70(10) . .
B5 B6 B11 B10 -36.14(9) . .
Cl5 B6 B11 B10 109.81(11) . .
B1 B6 B11 B10 -100.05(10) . .
B7 B6 B11 B10 -138.69(9) . .
B5 B6 B11 B7 102.55(10) . .
Cl5 B6 B11 B7 -111.50(11) . .
B1 B6 B11 B7 38.65(9) . .
B10 B6 B11 B7 138.69(9) . .
B5 B6 B11 B9 1.13(12) . .
Cl5 B6 B11 B9 147.08(9) . .
B1 B6 B11 B9 -62.77(11) . .
B7 B6 B11 B9 -101.42(10) . .
B10 B6 B11 B9 37.28(9) . .
B3 B9 B11 Cl10 -147.32(9) . .
Cl8 B9 B11 Cl10 -0.30(15) . .
B4 B9 B11 Cl10 148.45(9) . .
B8 B9 B11 Cl10 -109.36(11) . .
B10 B9 B11 Cl10 110.64(11) . .
B3 B9 B11 B8 -37.96(9) . .
Cl8 B9 B11 B8 109.06(11) . .
B4 B9 B11 B8 -102.19(10) . .
B10 B9 B11 B8 -140.00(10) . .
B3 B9 B11 B10 102.04(10) . .
Cl8 B9 B11 B10 -110.94(11) . .
B4 B9 B11 B10 37.81(9) . .
B8 B9 B11 B10 140.00(10) . .
B3 B9 B11 B7 -0.30(12) . .
Cl8 B9 B11 B7 146.72(9) . .
B4 B9 B11 B7 -64.53(11) . .
B8 B9 B11 B7 37.66(9) . .
B10 B9 B11 B7 -102.34(10) . .
B3 B9 B11 B6 64.22(12) . .
Cl8 B9 B11 B6 -148.76(9) . .
B4 B9 B11 B6 -0.01(12) . .
B8 B9 B11 B6 102.18(10) . .
B10 B9 B11 B6 -37.82(9) . .
C1 B3 Cl2 Cs1 -178.55(8) . .
B9 B3 Cl2 Cs1 -37.40(11) . .
B8 B3 Cl2 Cs1 38.88(12) . .
B2 B3 Cl2 Cs1 110.39(9) . .
B4 B3 Cl2 Cs1 -109.41(9) . .
O3S Cs1 Cl2 B3 -105.86(5) . .
N1 Cs1 Cl2 B3 18.17(6) 4_566 .
N2 Cs1 Cl2 B3 35.22(5) 4_566 .
C5 Cs1 Cl2 B3 149.24(6) 2_655 .
C4 Cs1 Cl2 B3 121.20(6) 2_655 .
C5S Cs1 Cl2 B3 -116.39(6) . .
C1S Cs1 Cl2 B3 -103.00(6) . .
Cl8 Cs1 Cl2 B3 32.04(5) . .
C6 Cs1 Cl2 B3 144.78(5) 2_655 .
Cl7 Cs1 Cl2 B3 -33.32(5) . .
Cl10 Cs1 Cl2 B3 -162.28(5) 1_455 .
B2 B8 Cl7 Cs1 -102.63(9) . .
B3 B8 Cl7 Cs1 -29.81(10) . .
B11 B8 Cl7 Cs1 114.52(9) . .
B9 B8 Cl7 Cs1 41.59(10) . .
B7 B8 Cl7 Cs1 -173.79(8) . .
O3S Cs1 Cl7 B8 137.42(5) . .
N1 Cs1 Cl7 B8 -115.34(5) 4_566 .
N2 Cs1 Cl7 B8 -94.72(5) 4_566 .
C5 Cs1 Cl7 B8 -158.21(12) 2_655 .
C4 Cs1 Cl7 B8 -116.68(6) 2_655 .
Cl2 Cs1 Cl7 B8 31.69(5) . .
C5S Cs1 Cl7 B8 164.85(5) . .
C1S Cs1 Cl7 B8 102.10(5) . .
Cl8 Cs1 Cl7 B8 -40.60(5) . .
C6 Cs1 Cl7 B8 21.10(13) 2_655 .
Cl10 Cs1 Cl7 B8 98.49(5) 1_455 .
B3 B9 Cl8 Cs1 27.89(10) . .
B4 B9 Cl8 Cs1 101.20(9) . .
B8 B9 Cl8 Cs1 -43.60(10) . .
B10 B9 Cl8 Cs1 173.79(8) . .
B11 B9 Cl8 Cs1 -114.57(9) . .
O3S Cs1 Cl8 B9 38.64(5) . .
N1 Cs1 Cl8 B9 140.02(5) 4_566 .
N2 Cs1 Cl8 B9 153.01(5) 4_566 .
C5 Cs1 Cl8 B9 -151.44(5) 2_655 .
C4 Cs1 Cl8 B9 -169.72(5) 2_655 .
Cl2 Cs1 Cl8 B9 -30.15(5) . .
C5S Cs1 Cl8 B9 99.98(7) . .
C1S Cs1 Cl8 B9 8.87(5) . .
C6 Cs1 Cl8 B9 -128.85(5) 2_655 .
Cl7 Cs1 Cl8 B9 41.37(5) . .
Cl10 Cs1 Cl8 B9 -56.41(5) 1_455 .
B8 B11 Cl10 Cs1 172.39(6) . 1_655
B10 B11 Cl10 Cs1 -45.01(13) . 1_655
B7 B11 Cl10 Cs1 100.24(10) . 1_655
B6 B11 Cl10 Cs1 27.93(13) . 1_655
B9 B11 Cl10 Cs1 -116.56(9) . 1_655
B1 C1 N1 N2 0.21(13) . .
B3 C1 N1 N2 -139.34(12) . .
B4 C1 N1 N2 138.91(12) . .
B2 C1 N1 N2 -66.88(13) . .
B5 C1 N1 N2 67.56(13) . .
B1 C1 N1 Cs1 -142.65(11) . 4_565
B3 C1 N1 Cs1 77.80(17) . 4_565
B4 C1 N1 Cs1 -4.0(2) . 4_565
B2 C1 N1 Cs1 150.25(10) . 4_565
B5 C1 N1 Cs1 -75.30(16) . 4_565
C1 N1 N2 N3 0.09(15) . .
Cs1 N1 N2 N3 160.30(9) 4_565 .
C1 N1 N2 Cs1 -160.21(10) . 4_565
N1 N2 N3 C2 179.53(11) . .
Cs1 N2 N3 C2 -102.8(3) 4_565 .
N1 N2 N3 B1 -0.41(15) . .
Cs1 N2 N3 B1 77.2(3) 4_565 .
C1 B1 N3 N2 0.46(12) . .
B7 B1 N3 N2 127.81(16) . .
B6 B1 N3 N2 -125.61(16) . .
B2 B1 N3 N2 61.64(13) . .
B5 B1 N3 N2 -60.55(13) . .
C1 B1 N3 C2 -179.47(11) . .
B7 B1 N3 C2 -52.1(2) . .
B6 B1 N3 C2 54.5(2) . .
B2 B1 N3 C2 -118.30(13) . .
B5 B1 N3 C2 119.52(13) . .
N2 N3 C2 C7 -176.49(11) . .
B1 N3 C2 C7 3.43(19) . .
N2 N3 C2 C3 4.30(17) . .
B1 N3 C2 C3 -175.77(12) . .
C7 C2 C3 C4 -0.90(19) . .
N3 C2 C3 C4 178.29(12) . .
C2 C3 C4 C5 0.3(2) . .
C2 C3 C4 Cs1 77.56(12) . 2_645
C3 C4 C5 C6 0.4(2) . .
Cs1 C4 C5 C6 -84.09(12) 2_645 .
C3 C4 C5 Cs1 84.49(12) . 2_645
C4 C5 C6 C7 -0.6(2) . .
Cs1 C5 C6 C7 -78.63(13) 2_645 .
C4 C5 C6 Cs1 78.06(12) . 2_645
C5 C6 C7 C2 0.0(2) . .
Cs1 C6 C7 C2 -66.39(12) 2_645 .
C3 C2 C7 C6 0.7(2) . .
N3 C2 C7 C6 -178.47(12) . .
